data_2242818
loop_
_publ_author_name
'Revathi, Palanisamy'
'Mohan, Janani S.'
'Balakrishnan, Thangavelu'
'Ramamurthi, Kandasamy'
'Thamotharan, Subbiah'

_publ_section_title
;
 Crystal structure and Hirshfeld surface analysis of
 poly[[di-\m~3~-glycine-lithium] perchlorate]
;
_journal_coeditor_code EX2017
_journal_issue 2
_journal_name_full 'Acta Crystallographica Section E'
_journal_page_first 134
_journal_page_last 138
_journal_paper_doi 10.1107/S2056989018018145
_journal_volume 75
_journal_year 2019
_chemical_formula_iupac '[Li (C2 H5 N O2)2] Cl O4'
_chemical_formula_moiety 'C4 H10 Li1 N2 O4 +, Cl O4 -'
_chemical_formula_sum 'C4 H10 Cl Li N2 O8'
_chemical_formula_weight 256.53
_chemical_name_systematic
;
Poly[[di-\m~3~-glycine-lithium] perchlorate]
;
_space_group_crystal_system monoclinic
_space_group_IT_number 14
_space_group_name_Hall '-P 2ybc'
_space_group_name_H-M_alt 'P 1 21/c 1'
_symmetry_space_group_name_Hall '-P 2ybc'
_symmetry_space_group_name_H-M 'P 1 21/c 1'
_atom_sites_solution_hydrogens mixed
_audit_creation_method SHELXL-2014/7
_cell_angle_alpha 90
_cell_angle_beta 111.808(4)
_cell_angle_gamma 90
_cell_formula_units_Z 4
_cell_length_a 12.7792(14)
_cell_length_b 5.2144(4)
_cell_length_c 15.6368(18)
_cell_measurement_reflns_used 4824
_cell_measurement_temperature 296(2)
_cell_measurement_theta_max 56.191
_cell_measurement_theta_min 5.382
_cell_volume 967.40(17)
_computing_cell_refinement
;
APEX2 and SAINT (Bruker, 2004)
;
_computing_data_collection
;
APEX2 (Bruker, 2004)
;
_computing_data_reduction
;
SAINT and XPREP (Bruker, 2004)
;
_computing_molecular_graphics
;
PLATON (Spek, 2009) and Mercury (Macrae <i>et al.</i>,  2008)
;
_computing_publication_material
;
publCIF (Westrip, 2010)
;
_computing_structure_refinement
;
<i>SHELXL2014/7</i> (Sheldrick, 2015)
;
_computing_structure_solution
;
SIR92 (Altomare <i>et al.</i>,  1994)
;
_diffrn_ambient_temperature 296(2)
_diffrn_measured_fraction_theta_full 0.998
_diffrn_measured_fraction_theta_max 0.978
_diffrn_measurement_device_type 'Bruker Kappa APEXII CCD'
_diffrn_measurement_method '\w and \f scan'
_diffrn_radiation_type MoK\a
_diffrn_radiation_wavelength 0.71073
_diffrn_reflns_av_R_equivalents 0.0230
_diffrn_reflns_av_unetI/netI 0.0224
_diffrn_reflns_limit_h_max 16
_diffrn_reflns_limit_h_min -16
_diffrn_reflns_limit_k_max 4
_diffrn_reflns_limit_k_min -6
_diffrn_reflns_limit_l_max 20
_diffrn_reflns_limit_l_min -20
_diffrn_reflns_number 7318
_diffrn_reflns_theta_full 25.242
_diffrn_reflns_theta_max 28.078
_diffrn_reflns_theta_min 3.434
_exptl_absorpt_coefficient_mu 0.427
_exptl_absorpt_correction_T_max 0.883
_exptl_absorpt_correction_T_min 0.865
_exptl_absorpt_correction_type multi-scan
_exptl_absorpt_process_details
;
(SADABS; Bruker, 2004)
;
_exptl_crystal_colour colourless
_exptl_crystal_density_diffrn 1.761
_exptl_crystal_description block
_exptl_crystal_F_000 528
_exptl_crystal_size_max 0.350
_exptl_crystal_size_mid 0.300
_exptl_crystal_size_min 0.300
_refine_diff_density_max 0.517
_refine_diff_density_min -0.420
_refine_ls_extinction_coef 0.051(3)
_refine_ls_extinction_expression Fc^*^=kFc[1+0.001xFc^2^\l^3^/sin(2\q)]^-1/4^
_refine_ls_extinction_method
;
SHELXL2014/7 (Sheldrick 2015)
;
_refine_ls_goodness_of_fit_ref 1.067
_refine_ls_hydrogen_treatment mixed
_refine_ls_matrix_type full
_refine_ls_number_parameters 170
_refine_ls_number_reflns 2304
_refine_ls_number_restraints 0
_refine_ls_restrained_S_all 1.067
_refine_ls_R_factor_all 0.0371
_refine_ls_R_factor_gt 0.0330
_refine_ls_shift/su_max 0.000
_refine_ls_shift/su_mean 0.000
_refine_ls_structure_factor_coef Fsqd
_refine_ls_weighting_details 'w=1/[\s^2^(Fo^2^)+(0.0468P)^2^+0.4555P] where P=(Fo^2^+2Fc^2^)/3'
_refine_ls_weighting_scheme calc
_refine_ls_wR_factor_gt 0.0881
_refine_ls_wR_factor_ref 0.0916
_reflns_number_gt 2047
_reflns_number_total 2304
_reflns_threshold_expression 'I > 2\s(I)'
_cod_data_source_file ex2017sup1.cif
_cod_data_source_block I
_cod_database_code 2242818
_shelx_space_group_comment
;
The symmetry employed for this shelxl refinement is uniquely defined
by the following loop, which should always be used as a source of
symmetry information in preference to the above space-group names.
They are only intended as comments.
;
_shelx_estimated_absorpt_t_min 0.865
_shelx_estimated_absorpt_t_max 0.883

loop_
_space_group_symop_operation_xyz
'x, y, z'
'-x, y+1/2, -z+1/2'
'-x, -y, -z'
'x, -y-1/2, z-1/2'

loop_
_atom_site_type_symbol
_atom_site_label
_atom_site_fract_x
_atom_site_fract_y
_atom_site_fract_z
_atom_site_U_iso_or_equiv
_atom_site_adp_type
_atom_site_calc_flag
_atom_site_occupancy
O O1A 0.32780(8) 0.05574(18) 0.19473(6) 0.0197(2) Uani d 1
O O2A 0.41860(8) 0.43353(19) 0.22629(7) 0.0215(2) Uani d 1
O O1B 0.41750(10) 0.7653(2) 0.38667(7) 0.0268(3) Uani d 1
O O2B 0.37499(12) 1.1669(2) 0.41178(8) 0.0356(3) Uani d 1
N N1A 0.13201(12) 0.2513(3) 0.19284(12) 0.0312(3) Uani d 1
H H11 0.068(2) 0.335(5) 0.1779(16) 0.049(6) Uiso d 1
H H12 0.128(2) 0.138(6) 0.1487(19) 0.062(7) Uiso d 1
H H13 0.135(2) 0.163(5) 0.2393(19) 0.056(7) Uiso d 1
N N1B 0.38884(12) 0.5778(3) 0.53719(9) 0.0255(3) Uani d 1
H H14 0.3687(17) 0.465(4) 0.4903(16) 0.037(5) Uiso d 1
H H15 0.3625(17) 0.529(4) 0.5801(15) 0.037(5) Uiso d 1
H H16 0.466(2) 0.599(5) 0.5661(16) 0.051(7) Uiso d 1
C C1A 0.33341(11) 0.2912(3) 0.21201(8) 0.0157(3) Uani d 1
C C1B 0.38168(11) 0.9307(3) 0.42732(9) 0.0198(3) Uani d 1
C C2A 0.22888(11) 0.4280(3) 0.21347(10) 0.0224(3) Uani d 1
H H21 0.2455 0.5039 0.2737 0.027 Uiso calc 1
H H22 0.2090 0.5653 0.1684 0.027 Uiso calc 1
C C2B 0.34142(13) 0.8330(3) 0.50229(10) 0.0229(3) Uani d 1
H H23 0.3636 0.9542 0.5530 0.027 Uiso calc 1
H H24 0.2598 0.8225 0.4775 0.027 Uiso calc 1
Li Li1 0.4371(2) 0.7982(5) 0.27213(16) 0.0196(5) Uani d 1
Cl Cl1 0.07919(3) 0.27547(7) 0.41247(3) 0.02800(14) Uani d 1
O O3 0.09668(13) 0.4960(3) 0.36429(11) 0.0504(4) Uani d 1
O O4 0.08777(12) 0.0478(2) 0.36201(10) 0.0453(4) Uani d 1
O O5 -0.03202(11) 0.2865(3) 0.41610(11) 0.0483(4) Uani d 1
O O6 0.16270(12) 0.2672(3) 0.50378(9) 0.0506(4) Uani d 1

loop_
_atom_site_aniso_label
_atom_site_aniso_U_11
_atom_site_aniso_U_22
_atom_site_aniso_U_33
_atom_site_aniso_U_12
_atom_site_aniso_U_13
_atom_site_aniso_U_23
O1A 0.0213(5) 0.0155(5) 0.0206(5) 0.0022(4) 0.0060(4) -0.0015(4)
O2A 0.0183(5) 0.0196(5) 0.0296(5) -0.0016(4) 0.0123(4) -0.0026(4)
O1B 0.0422(7) 0.0217(5) 0.0228(5) 0.0042(4) 0.0192(5) 0.0016(4)
O2B 0.0639(8) 0.0171(5) 0.0338(6) 0.0026(5) 0.0275(6) 0.0039(4)
N1A 0.0194(6) 0.0278(7) 0.0493(9) -0.0026(5) 0.0160(6) -0.0073(7)
N1B 0.0357(7) 0.0230(7) 0.0248(6) 0.0074(5) 0.0192(6) 0.0075(5)
C1A 0.0161(6) 0.0176(6) 0.0129(5) 0.0019(5) 0.0050(4) 0.0005(4)
C1B 0.0256(7) 0.0175(7) 0.0167(6) -0.0007(5) 0.0081(5) 0.0006(5)
C2A 0.0169(6) 0.0182(7) 0.0324(7) 0.0002(5) 0.0096(5) -0.0038(5)
C2B 0.0312(7) 0.0180(7) 0.0246(7) 0.0043(5) 0.0163(6) 0.0029(5)
Li1 0.0217(11) 0.0180(11) 0.0206(10) 0.0008(9) 0.0096(9) 0.0017(9)
Cl1 0.0232(2) 0.0203(2) 0.0330(2) 0.00037(12) 0.00177(15) -0.00111(13)
O3 0.0580(9) 0.0278(7) 0.0699(10) 0.0008(6) 0.0290(8) 0.0097(6)
O4 0.0509(8) 0.0263(7) 0.0500(8) 0.0016(5) 0.0085(6) -0.0107(6)
O5 0.0259(7) 0.0473(8) 0.0679(10) -0.0025(5) 0.0131(6) -0.0002(7)
O6 0.0341(7) 0.0704(11) 0.0346(7) 0.0116(6) -0.0019(6) -0.0082(6)

loop_
_atom_type_symbol
_atom_type_description
_atom_type_scat_dispersion_real
_atom_type_scat_dispersion_imag
_atom_type_scat_source
C C 0.0033 0.0016 'International Tables Vol C Tables 4.2.6.8 and 6.1.1.4'
H H 0.0000 0.0000 'International Tables Vol C Tables 4.2.6.8 and 6.1.1.4'
Cl Cl 0.1484 0.1585 'International Tables Vol C Tables 4.2.6.8 and 6.1.1.4'
Li Li -0.0003 0.0001 'International Tables Vol C Tables 4.2.6.8 and 6.1.1.4'
N N 0.0061 0.0033 'International Tables Vol C Tables 4.2.6.8 and 6.1.1.4'
O O 0.0106 0.0060 'International Tables Vol C Tables 4.2.6.8 and 6.1.1.4'

loop_
_geom_angle_atom_site_label_1
_geom_angle_atom_site_label_2
_geom_angle_atom_site_label_3
_geom_angle_site_symmetry_1
_geom_angle_site_symmetry_3
_geom_angle
_geom_angle_publ_flag
C1A O1A Li1 . 1_545 123.96(11) ?
C1A O2A Li1 . 2_645 122.18(11) ?
C1A O2A Li1 . . 126.51(11) ?
Li1 O2A Li1 2_645 . 110.42(9) ?
C1B O1B Li1 . . 127.90(12) ?
C2A N1A H11 . . 111.7(17) ?
C2A N1A H12 . . 112.5(17) ?
H11 N1A H12 . . 110(2) ?
C2A N1A H13 . . 112.8(17) ?
H11 N1A H13 . . 104(2) ?
H12 N1A H13 . . 106(2) ?
C2B N1B H14 . . 109.4(13) ?
C2B N1B H15 . . 108.6(13) ?
H14 N1B H15 . . 110.6(19) ?
C2B N1B H16 . . 106.7(16) ?
H14 N1B H16 . . 114(2) ?
H15 N1B H16 . . 107.5(19) ?
O1A C1A O2A . . 126.04(12) ?
O1A C1A C2A . . 118.81(12) ?
O2A C1A C2A . . 115.11(12) ?
O2B C1B O1B . . 126.11(13) ?
O2B C1B C2B . . 117.23(13) ?
O1B C1B C2B . . 116.66(12) ?
N1A C2A C1A . . 111.90(12) ?
N1A C2A H21 . . 109.2 ?
C1A C2A H21 . . 109.2 ?
N1A C2A H22 . . 109.2 ?
C1A C2A H22 . . 109.2 ?
H21 C2A H22 . . 107.9 ?
N1B C2B C1B . . 111.92(12) ?
N1B C2B H23 . . 109.2 ?
C1B C2B H23 . . 109.2 ?
N1B C2B H24 . . 109.2 ?
C1B C2B H24 . . 109.2 ?
H23 C2B H24 . . 107.9 ?
O1B Li1 O2A . 2_655 118.06(13) ?
O1B Li1 O1A . 1_565 108.95(12) yes
O2A Li1 O1A 2_655 1_565 102.03(11) yes
O1B Li1 O2A . . 102.15(11) yes
O2A Li1 O2A 2_655 . 109.18(12) yes
O1A Li1 O2A 1_565 . 117.22(12) ?
O1B Li1 Li1 . 2_655 121.15(12) ?
O2A Li1 Li1 2_655 2_655 35.28(8) ?
O1A Li1 Li1 1_565 2_655 67.82(6) ?
O2A Li1 Li1 . 2_655 132.77(14) ?
O1B Li1 Li1 . 2_645 111.95(11) ?
O2A Li1 Li1 2_655 2_645 75.88(12) ?
O1A Li1 Li1 1_565 2_645 134.29(14) ?
O2A Li1 Li1 . 2_645 34.30(3) ?
Li1 Li1 Li1 2_655 2_645 105.77(13) ?
O6 Cl1 O3 . . 110.10(10) ?
O6 Cl1 O5 . . 110.00(9) ?
O3 Cl1 O5 . . 109.62(9) ?
O6 Cl1 O4 . . 109.79(8) ?
O3 Cl1 O4 . . 108.16(9) ?
O5 Cl1 O4 . . 109.15(8) ?

loop_
_geom_bond_atom_site_label_1
_geom_bond_atom_site_label_2
_geom_bond_site_symmetry_2
_geom_bond_distance
_geom_bond_publ_flag
O1A C1A . 1.2535(16) ?
O1A Li1 1_545 1.991(3) yes
O2A C1A . 1.2670(16) ?
O2A Li1 2_645 1.966(3) yes
O2A Li1 . 2.015(3) yes
O1B C1B . 1.2543(17) ?
O1B Li1 . 1.906(3) yes
O2B C1B . 1.2525(18) ?
N1A C2A . 1.4793(19) ?
N1A H11 . 0.88(3) ?
N1A H12 . 0.90(3) ?
N1A H13 . 0.85(3) ?
N1B C2B . 1.4796(19) ?
N1B H14 . 0.90(2) ?
N1B H15 . 0.89(2) ?
N1B H16 . 0.93(2) ?
C1A C2A . 1.5219(18) ?
C1B C2B . 1.5318(19) ?
C2A H21 . 0.9700 ?
C2A H22 . 0.9700 ?
C2B H23 . 0.9700 ?
C2B H24 . 0.9700 ?
Li1 O2A 2_655 1.966(3) ?
Li1 O1A 1_565 1.991(3) ?
Li1 Li1 2_655 3.270(3) ?
Li1 Li1 2_645 3.270(3) ?
Cl1 O6 . 1.4308(13) ?
Cl1 O3 . 1.4371(14) ?
Cl1 O5 . 1.4443(14) ?
Cl1 O4 . 1.4521(13) ?

loop_
_geom_hbond_atom_site_label_D
_geom_hbond_atom_site_label_H
_geom_hbond_atom_site_label_A
_geom_hbond_site_symmetry_A
_geom_hbond_distance_DH
_geom_hbond_distance_HA
_geom_hbond_distance_DA
_geom_hbond_angle_DHA
N1A H11 Cl1 2 0.88(3) 2.97(3) 3.7635(17) 151(2)
N1A H11 O4 2 0.88(3) 2.16(3) 3.037(2) 178(2)
N1A H12 O5 2_545 0.90(3) 2.23(3) 2.965(2) 139(2)
N1A H12 O6 4_565 0.90(3) 2.51(3) 3.125(2) 126(2)
N1A H13 O4 . 0.85(3) 2.29(3) 3.091(2) 156(2)
N1B H14 O2B 1_545 0.90(2) 2.00(2) 2.8653(19) 160.5(18)
N1B H15 O1A 4_566 0.89(2) 2.05(2) 2.9308(16) 169.8(19)
N1B H16 O1B 3_666 0.93(2) 2.35(3) 2.9249(17) 119(2)
N1B H16 O2B 3_676 0.93(2) 2.28(2) 3.119(2) 150(2)
C2A H21 O1B . 0.97 2.63 3.3747(18) 133.6
C2A H22 O5 2 0.97 2.44 3.185(2) 132.9
C2B H23 O2A 4_576 0.97 2.60 3.4867(18) 151.8
C2B H24 O4 1_565 0.97 2.55 3.360(2) 140.6

loop_
_geom_torsion_atom_site_label_1
_geom_torsion_atom_site_label_2
_geom_torsion_atom_site_label_3
_geom_torsion_atom_site_label_4
_geom_torsion_site_symmetry_1
_geom_torsion
Li1 O1A C1A O2A 1_545 53.01(19)
Li1 O1A C1A C2A 1_545 -129.18(14)
Li1 O2A C1A O1A 2_645 -2.3(2)
Li1 O2A C1A O1A . -170.40(12)
Li1 O2A C1A C2A 2_645 179.83(12)
Li1 O2A C1A C2A . 11.73(18)
Li1 O1B C1B O2B . -17.0(2)
Li1 O1B C1B C2B . 162.37(14)
O1A C1A C2A N1A . -0.18(19)
O2A C1A C2A N1A . 177.86(13)
O2B C1B C2B N1B . -159.82(14)
O1B C1B C2B N1B . 20.75(18)

_cod_database_fobs_code 2242818
